data_4126728
loop_
_publ_author_name
'Pang, Jiandong'
'Yuan, Shuai'
'Qin, Junsheng'
'Liu, Caiping'
'Lollar, Christina'
'Wu, Mingyan'
'Yuan, Daqiang'
'Zhou, Hong-Cai'
'Hong, Maochun'

_publ_section_title
;
 Control the Structure of Zr-Tetracarboxylate Frameworks through Steric
 Tuning.
;
_journal_name_full 'Journal of the American Chemical Society'
_journal_paper_doi 10.1021/jacs.7b09973
_journal_year 2017
_chemical_formula_sum 'C50 H46 O18 Zr3'
_chemical_formula_weight 1208.53
_space_group_crystal_system hexagonal
_space_group_IT_number 191
_space_group_name_Hall '-P 6 2'
_space_group_name_H-M_alt 'P 6/m m m'
_symmetry_space_group_name_Hall '-P 6 2'
_symmetry_space_group_name_H-M 'P 6/m m m'
_atom_sites_solution_hydrogens mixed
_audit_creation_method SHELXL-2016/6
_cell_angle_alpha 90
_cell_angle_beta 90
_cell_angle_gamma 120
_cell_formula_units_Z 6
_cell_length_a 40.2157(14)
_cell_length_b 40.2157(14)
_cell_length_c 15.4827(6)
_cell_measurement_reflns_used 9934
_cell_measurement_temperature 100(2)
_cell_measurement_theta_max 66.8215
_cell_measurement_theta_min 3.1236
_cell_volume 21685.5(14)
_computing_cell_refinement 'SAINT+ ver. (Bruker, 2001)'
_computing_data_collection 'APEX2  (Bruker, 2008)'
_computing_data_reduction 'SAINT+ ver. (Bruker, 2001)'
_computing_molecular_graphics 'SHELXTL (Sheldrick, 2014)'
_computing_publication_material 'SHELXTL (Sheldrick, 2014)'
_computing_structure_refinement 'SHELXL-2014/7 (Sheldrick, 2014)'
_computing_structure_solution 'SHELXL-2014/7 (Sheldrick, 2014)'
_diffrn_ambient_temperature 100(2)
_diffrn_measured_fraction_theta_full 0.993
_diffrn_measured_fraction_theta_max 0.993
_diffrn_measurement_device_type 'Bruker SMART APEX II CCD area detector'
_diffrn_measurement_method 'phi and omega scans'
_diffrn_radiation_type CuK\a
_diffrn_radiation_wavelength 1.54184
_diffrn_reflns_av_R_equivalents 0.1523
_diffrn_reflns_av_unetI/netI 0.0993
_diffrn_reflns_Laue_measured_fraction_full 0.993
_diffrn_reflns_Laue_measured_fraction_max 0.993
_diffrn_reflns_limit_h_max 41
_diffrn_reflns_limit_h_min -24
_diffrn_reflns_limit_k_max 47
_diffrn_reflns_limit_k_min -47
_diffrn_reflns_limit_l_max 18
_diffrn_reflns_limit_l_min -15
_diffrn_reflns_number 7207
_diffrn_reflns_point_group_measured_fraction_full 0.993
_diffrn_reflns_point_group_measured_fraction_max 0.993
_diffrn_reflns_theta_full 67.275
_diffrn_reflns_theta_max 67.275
_diffrn_reflns_theta_min 3.124
_diffrn_source 'fine-focus sealed tube'
_exptl_absorpt_coefficient_mu 1.962
_exptl_absorpt_correction_T_max 0.7133
_exptl_absorpt_correction_T_min 0.5432
_exptl_absorpt_correction_type multi-scan
_exptl_crystal_colour colorless
_exptl_crystal_density_diffrn 0.555
_exptl_crystal_description Hexagonal-prism
_exptl_crystal_F_000 3660
_exptl_crystal_size_max 0.1
_exptl_crystal_size_mid 0.1
_exptl_crystal_size_min 0.05
_refine_diff_density_max 1.036
_refine_diff_density_min -2.577
_refine_diff_density_rms 0.078
_refine_ls_extinction_method none
_refine_ls_goodness_of_fit_ref 0.906
_refine_ls_hydrogen_treatment constr
_refine_ls_matrix_type full
_refine_ls_number_parameters 140
_refine_ls_number_reflns 7207
_refine_ls_number_restraints 30
_refine_ls_restrained_S_all 0.970
_refine_ls_R_factor_all 0.0930
_refine_ls_R_factor_gt 0.0762
_refine_ls_shift/su_max 0.002
_refine_ls_shift/su_mean 0.000
_refine_ls_structure_factor_coef Fsqd
_refine_ls_weighting_details 'w=1/[\s^2^(Fo^2^)+(0.1035P)^2^] where P=(Fo^2^+2Fc^2^)/3'
_refine_ls_weighting_scheme calc
_refine_ls_wR_factor_gt 0.1885
_refine_ls_wR_factor_ref 0.1934
_reflns_Friedel_coverage 0.000
_reflns_number_gt 3904
_reflns_number_total 7207
_reflns_threshold_expression 'I > 2\s(I)'
_cod_data_source_file ja7b09973_si_002.cif
_cod_data_source_block PCN-608-OCp
_cod_original_cell_volume 21685.4(17)
_cod_database_code 4126728
_shelx_shelxl_version_number 2016/6
_shelx_space_group_comment
;
The symmetry employed for this shelxl refinement is uniquely defined
by the following loop, which should always be used as a source of
symmetry information in preference to the above space-group names.
They are only intended as comments.
;

loop_
_space_group_symop_operation_xyz
'x, y, z'
'x-y, x, z'
'-y, x-y, z'
'-x, -y, z'
'-x+y, -x, z'
'y, -x+y, z'
'x-y, -y, -z'
'-x, -x+y, -z'
'y, x, -z'
'-y, -x, -z'
'-x+y, y, -z'
'x, x-y, -z'
'-x, -y, -z'
'-x+y, -x, -z'
'y, -x+y, -z'
'x, y, -z'
'x-y, x, -z'
'-y, x-y, -z'
'-x+y, y, z'
'x, x-y, z'
'-y, -x, z'
'y, x, z'
'x-y, -y, z'
'-x, -x+y, z'

loop_
_atom_site_label
_atom_site_type_symbol
_atom_site_fract_x
_atom_site_fract_y
_atom_site_fract_z
_atom_site_U_iso_or_equiv
_atom_site_adp_type
_atom_site_occupancy
_atom_site_site_symmetry_order
_atom_site_calc_flag
_atom_site_refinement_flags_posn
_atom_site_refinement_flags_adp
_atom_site_refinement_flags_occupancy
Zr1 Zr 0.45618(2) 0.000000 0.11368(3) 0.0861(3) Uani 1 2 d S T P
Zr2 Zr 0.53513(2) 0.07026(2) 0.000000 0.0646(3) Uani 1 4 d S T P
O1 O 0.46703(15) 0.05679(12) 0.1608(3) 0.1292(18) Uani 1 1 d . . .
O2 O 0.51845(13) 0.10189(9) 0.0834(2) 0.0945(14) Uani 1 1 d . . .
O3 O 0.5118(4) 0.25590(18) 0.1942(5) 0.253(5) Uani 1 2 d S T P
O4 O 0.47398(15) 0.03498(14) 0.000000 0.0819(17) Uani 1 2 d S T P
O5 O 0.51734(8) 0.03467(16) 0.1150(4) 0.129(3) Uani 1 2 d S T P
O6 O 0.39922(17) 0.000000 0.1152(4) 0.128(3) Uani 1 2 d S T P
H6A H 0.381907 -0.018920 0.087176 0.192 Uiso 1 1 d R U .
O7 O 0.46066(17) 0.000000 0.2564(3) 0.139(3) Uani 1 2 d S T P
H7A H 0.471252 0.019010 0.290765 0.208 Uiso 1 1 d R U .
C1 C 0.4942(2) 0.09146(15) 0.1383(3) 0.098(3) Uani 1 1 d . . .
C2 C 0.49048(16) 0.12157(14) 0.1903(3) 0.119(3) Uani 1 1 d G U .
C3 C 0.46438(15) 0.11359(11) 0.2569(3) 0.154(3) Uani 1 1 d G U .
H3 H 0.447493 0.087756 0.273691 0.184 Uiso 1 1 calc R U .
C4 C 0.46299(15) 0.14340(16) 0.2990(3) 0.147(3) Uani 1 1 d G U .
H4 H 0.445148 0.137946 0.344512 0.177 Uiso 1 1 calc R U .
C5 C 0.48769(19) 0.18120(13) 0.2744(3) 0.156(3) Uani 1 1 d G U .
C6 C 0.51379(18) 0.18918(11) 0.2078(3) 0.284(6) Uani 1 1 d G U .
H6 H 0.530677 0.215016 0.190984 0.341 Uiso 1 1 calc R U .
C7 C 0.51518(14) 0.15937(16) 0.1657(3) 0.155(3) Uani 1 1 d G . .
H7 H 0.533022 0.164826 0.120161 0.185 Uiso 1 1 calc R U .
C8 C 0.4877(4) 0.2136(2) 0.3197(3) 0.205(5) Uani 1 1 d . . .
C9 C 0.4972(4) 0.2486(2) 0.2800(5) 0.180(6) Uani 1 2 d S T P
C10 C 0.48357(19) 0.21207(16) 0.4055(3) 0.092(2) Uani 1 1 d . . .
H10 H 0.481775 0.190650 0.435615 0.110 Uiso 1 1 calc R U .
C11 C 0.4818(2) 0.24089(11) 0.4527(4) 0.074(2) Uani 1 2 d S T P

loop_
_atom_site_aniso_label
_atom_site_aniso_U_11
_atom_site_aniso_U_22
_atom_site_aniso_U_33
_atom_site_aniso_U_23
_atom_site_aniso_U_13
_atom_site_aniso_U_12
Zr1 0.1552(7) 0.0267(3) 0.0336(3) 0.000 0.0240(3) 0.01337(15)
Zr2 0.1121(7) 0.0131(4) 0.0357(4) 0.000 0.000 0.00653(18)
O1 0.231(6) 0.072(3) 0.088(3) -0.017(2) 0.044(3) 0.079(3)
O2 0.152(4) 0.0334(19) 0.061(2) -0.0069(17) -0.004(2) 0.019(2)
O3 0.484(17) 0.262(7) 0.087(5) 0.032(4) 0.063(8) 0.242(8)
O4 0.101(4) 0.067(3) 0.035(2) 0.000 0.000 0.009(3)
O5 0.131(5) 0.065(4) 0.168(7) 0.030(4) 0.015(2) 0.0324(19)
O6 0.174(5) 0.080(4) 0.099(4) 0.000 0.045(4) 0.040(2)
O7 0.244(6) 0.081(4) 0.037(2) 0.000 0.063(3) 0.040(2)
C1 0.188(8) 0.029(3) 0.050(3) -0.009(2) 0.018(4) 0.034(4)
C2 0.220(7) 0.068(4) 0.082(4) -0.025(3) 0.012(4) 0.081(4)
C3 0.219(7) 0.109(5) 0.106(5) -0.037(4) 0.064(5) 0.062(5)
C4 0.177(7) 0.131(6) 0.108(5) -0.007(5) 0.009(5) 0.058(5)
C5 0.363(9) 0.095(4) 0.061(3) 0.021(3) 0.071(5) 0.153(5)
C6 0.340(10) 0.249(9) 0.296(10) -0.022(8) 0.060(8) 0.172(8)
C7 0.254(11) 0.120(7) 0.119(6) -0.003(6) 0.028(7) 0.115(8)
C8 0.526(17) 0.159(7) 0.039(3) 0.005(4) 0.033(6) 0.254(10)
C9 0.45(2) 0.140(6) 0.052(5) 0.013(4) 0.026(8) 0.225(10)
C10 0.186(7) 0.084(4) 0.030(2) 0.008(2) 0.042(3) 0.085(4)
C11 0.140(7) 0.066(3) 0.041(3) 0.000(2) 0.000(4) 0.070(4)

loop_
_atom_type_symbol
_atom_type_description
_atom_type_scat_dispersion_real
_atom_type_scat_dispersion_imag
_atom_type_scat_source
C C 0.0181 0.0091 'International Tables Vol C Tables 4.2.6.8 and 6.1.1.4'
H H 0.0000 0.0000 'International Tables Vol C Tables 4.2.6.8 and 6.1.1.4'
O O 0.0492 0.0322 'International Tables Vol C Tables 4.2.6.8 and 6.1.1.4'
Zr Zr -0.1862 2.2449 'International Tables Vol C Tables 4.2.6.8 and 6.1.1.4'

loop_
_geom_angle_atom_site_label_1
_geom_angle_atom_site_label_2
_geom_angle_atom_site_label_3
_geom_angle
_geom_angle_site_symmetry_1
_geom_angle_site_symmetry_3
O5 Zr1 O5 68.8(2) . 4_655
O5 Zr1 O4 108.9(2) . 7
O5 Zr1 O4 71.4(2) 4_655 7
O5 Zr1 O4 71.4(2) . .
O5 Zr1 O4 108.9(2) 4_655 .
O4 Zr1 O4 69.4(2) 7 .
O5 Zr1 O7 85.6(2) . .
O5 Zr1 O7 85.6(2) 4_655 .
O4 Zr1 O7 144.99(11) 7 .
O4 Zr1 O7 144.99(11) . .
O5 Zr1 O1 75.87(19) . .
O5 Zr1 O1 139.6(2) 4_655 .
O4 Zr1 O1 141.09(17) 7 .
O4 Zr1 O1 76.44(15) . .
O7 Zr1 O1 72.45(13) . .
O5 Zr1 O1 139.6(2) . 23
O5 Zr1 O1 75.88(19) 4_655 23
O4 Zr1 O1 76.44(15) 7 23
O4 Zr1 O1 141.10(17) . 23
O7 Zr1 O1 72.45(13) . 23
O1 Zr1 O1 125.6(2) . 23
O5 Zr1 O6 145.56(13) . .
O5 Zr1 O6 145.56(13) 4_655 .
O4 Zr1 O6 90.81(19) 7 .
O4 Zr1 O6 90.81(19) . .
O7 Zr1 O6 94.1(2) . .
O1 Zr1 O6 71.29(15) . .
O1 Zr1 O6 71.29(15) 23 .
O5 Zr1 Zr2 89.11(15) . 13_655
O5 Zr1 Zr2 36.12(17) 4_655 13_655
O4 Zr1 Zr2 35.29(13) 7 13_655
O4 Zr1 Zr2 88.94(12) . 13_655
O7 Zr1 Zr2 117.48(11) . 13_655
O1 Zr1 Zr2 161.66(12) . 13_655
O1 Zr1 Zr2 72.68(12) 23 13_655
O6 Zr1 Zr2 120.65(8) . 13_655
O5 Zr1 Zr2 36.12(17) . .
O5 Zr1 Zr2 89.11(15) 4_655 .
O4 Zr1 Zr2 88.94(12) 7 .
O4 Zr1 Zr2 35.29(13) . .
O7 Zr1 Zr2 117.48(11) . .
O1 Zr1 Zr2 72.68(12) . .
O1 Zr1 Zr2 161.66(12) 23 .
O6 Zr1 Zr2 120.65(8) . .
Zr2 Zr1 Zr2 88.99(2) 13_655 .
O5 Zr1 Zr1 90.53(19) . 16
O5 Zr1 Zr1 90.53(19) 4_655 16
O4 Zr1 Zr1 34.69(10) 7 16
O4 Zr1 Zr1 34.69(11) . 16
O7 Zr1 Zr1 175.34(18) . 16
O1 Zr1 Zr1 109.17(11) . 16
O1 Zr1 Zr1 109.17(11) 23 16
O6 Zr1 Zr1 90.58(14) . 16
Zr2 Zr1 Zr1 59.729(10) 13_655 16
Zr2 Zr1 Zr1 59.731(10) . 16
O5 Zr1 Zr1 34.42(12) . 4_655
O5 Zr1 Zr1 34.42(13) 4_655 4_655
O4 Zr1 Zr1 89.67(15) 7 4_655
O4 Zr1 Zr1 89.67(15) . 4_655
O7 Zr1 Zr1 85.34(18) . 4_655
O1 Zr1 Zr1 108.50(14) . 4_655
O1 Zr1 Zr1 108.51(14) 23 4_655
O6 Zr1 Zr1 179.41(14) . 4_655
Zr2 Zr1 Zr1 59.689(14) 13_655 4_655
Zr2 Zr1 Zr1 59.688(14) . 4_655
Zr1 Zr1 Zr1 90.0 16 4_655
O4 Zr2 O4 109.9(3) . 19_655
O4 Zr2 O2 78.24(16) . 16
O4 Zr2 O2 142.63(10) 19_655 16
O4 Zr2 O2 78.24(16) . .
O4 Zr2 O2 142.63(10) 19_655 .
O2 Zr2 O2 74.2(2) 16 .
O4 Zr2 O2 142.63(10) . 19_655
O4 Zr2 O2 78.24(16) 19_655 19_655
O2 Zr2 O2 118.1(2) 16 19_655
O2 Zr2 O2 75.2(2) . 19_655
O4 Zr2 O2 142.63(10) . 11_655
O4 Zr2 O2 78.24(16) 19_655 11_655
O2 Zr2 O2 75.2(2) 16 11_655
O2 Zr2 O2 118.1(2) . 11_655
O2 Zr2 O2 74.2(2) 19_655 11_655
O4 Zr2 O5 70.83(11) . 16
O4 Zr2 O5 70.83(11) 19_655 16
O2 Zr2 O5 78.40(16) 16 16
O2 Zr2 O5 142.05(11) . 16
O2 Zr2 O5 142.05(11) 19_655 16
O2 Zr2 O5 78.41(16) 11_655 16
O4 Zr2 O5 70.83(11) . .
O4 Zr2 O5 70.83(11) 19_655 .
O2 Zr2 O5 142.05(11) 16 .
O2 Zr2 O5 78.41(16) . .
O2 Zr2 O5 78.41(16) 19_655 .
O2 Zr2 O5 142.05(11) 11_655 .
O5 Zr2 O5 110.3(3) 16 .
O4 Zr2 Zr1 35.33(7) . .
O4 Zr2 Zr1 90.59(12) 19_655 .
O2 Zr2 Zr1 110.88(11) 16 .
O2 Zr2 Zr1 75.44(10) . .
O2 Zr2 Zr1 111.37(10) 19_655 .
O2 Zr2 Zr1 166.44(10) 11_655 .
O5 Zr2 Zr1 90.75(15) 16 .
O5 Zr2 Zr1 35.49(8) . .
O4 Zr2 Zr1 35.33(7) . 16
O4 Zr2 Zr1 90.59(12) 19_655 16
O2 Zr2 Zr1 75.44(10) 16 16
O2 Zr2 Zr1 110.87(11) . 16
O2 Zr2 Zr1 166.44(10) 19_655 16
O2 Zr2 Zr1 111.37(10) 11_655 16
O5 Zr2 Zr1 35.49(8) 16 16
O5 Zr2 Zr1 90.75(15) . 16
Zr1 Zr2 Zr1 60.54(2) . 16
O4 Zr2 Zr1 90.59(12) . 13_655
O4 Zr2 Zr1 35.33(7) 19_655 13_655
O2 Zr2 Zr1 111.37(10) 16 13_655
O2 Zr2 Zr1 166.45(10) . 13_655
O2 Zr2 Zr1 110.87(11) 19_655 13_655
O2 Zr2 Zr1 75.43(10) 11_655 13_655
O5 Zr2 Zr1 35.50(8) 16 13_655
O5 Zr2 Zr1 90.75(15) . 13_655
Zr1 Zr2 Zr1 91.01(2) . 13_655
Zr1 Zr2 Zr1 60.63(3) 16 13_655
O4 Zr2 Zr1 90.59(12) . 4_655
O4 Zr2 Zr1 35.33(7) 19_655 4_655
O2 Zr2 Zr1 166.45(10) 16 4_655
O2 Zr2 Zr1 111.37(10) . 4_655
O2 Zr2 Zr1 75.43(10) 19_655 4_655
O2 Zr2 Zr1 110.87(11) 11_655 4_655
O5 Zr2 Zr1 90.76(15) 16 4_655
O5 Zr2 Zr1 35.50(8) . 4_655
Zr1 Zr2 Zr1 60.63(3) . 4_655
Zr1 Zr2 Zr1 91.01(2) 16 4_655
Zr1 Zr2 Zr1 60.54(2) 13_655 4_655
C1 O1 Zr1 129.2(4) . .
C1 O2 Zr2 131.3(3) . .
Zr2 O4 Zr1 109.38(17) . 16
Zr2 O4 Zr1 109.38(17) . .
Zr1 O4 Zr1 110.6(2) 16 .
Zr1 O5 Zr1 111.2(3) . 4_655
Zr1 O5 Zr2 108.4(2) . .
Zr1 O5 Zr2 108.4(2) 4_655 .
O2 C1 O1 131.1(5) . .
O2 C1 C2 118.8(5) . .
O1 C1 C2 110.0(5) . .
C3 C2 C7 120.0 . .
C3 C2 C1 124.9(4) . .
C7 C2 C1 115.1(4) . .
C2 C3 C4 120.0 . .
C5 C4 C3 120.0 . .
C6 C5 C4 120.0 . .
C6 C5 C8 118.7(5) . .
C4 C5 C8 121.3(5) . .
C7 C6 C5 120.0 . .
C6 C7 C2 120.0 . .
C10 C8 C9 116.6(6) . .
C10 C8 C5 118.9(6) . .
C9 C8 C5 123.8(5) . .
C8 C9 C8 120.2(9) . 20
C8 C9 O3 119.6(4) . .
C8 C9 O3 119.6(4) 20 .
C8 C10 C11 122.4(6) . .
C10 C11 C10 116.9(6) 20 .
C10 C11 C11 121.4(3) 20 16_556
C10 C11 C11 121.4(3) . 16_556

loop_
_geom_bond_atom_site_label_1
_geom_bond_atom_site_label_2
_geom_bond_distance
_geom_bond_site_symmetry_2
Zr1 O5 2.136(3) .
Zr1 O5 2.137(3) 4_655
Zr1 O4 2.141(3) 7
Zr1 O4 2.141(3) .
Zr1 O7 2.217(4) .
Zr1 O1 2.223(4) .
Zr1 O1 2.223(4) 23
Zr1 O6 2.291(7) .
Zr1 Zr2 3.4915(7) 13_655
Zr1 Zr2 3.4916(7) .
Zr1 Zr1 3.5201(10) 16
Zr1 Zr1 3.5246(19) 4_655
Zr2 O4 2.138(5) .
Zr2 O4 2.138(5) 19_655
Zr2 O2 2.142(4) 16
Zr2 O2 2.142(4) .
Zr2 O2 2.143(4) 19_655
Zr2 O2 2.143(4) 11_655
Zr2 O5 2.169(6) 16
Zr2 O5 2.169(6) .
O1 C1 1.318(6) .
O2 C1 1.199(7) .
O3 C9 1.422(11) .
C1 C2 1.523(6) .
C2 C3 1.3900 .
C2 C7 1.3900 .
C3 C4 1.3900 .
C4 C5 1.3900 .
C5 C6 1.3900 .
C5 C8 1.480(6) .
C6 C7 1.3900 .
C8 C10 1.337(6) .
C8 C9 1.402(7) .
C10 C11 1.402(5) .
C11 C11 1.465(11) 16_556
